data_7211544
loop_
_publ_author_name
'Schultheiss, Nate'
'Lorimer, Keith'
'Wolfe, Skylar'
'Desper, John'

_publ_section_title
;
 Attempted construction of minoxidil: carboxylic acid cocrystals; 7 salts
 and 1 cocrystal resulted
;
_journal_issue 3
_journal_name_full CrystEngComm
_journal_page_first 742
_journal_paper_doi 10.1039/b910136e
_journal_volume 12
_journal_year 2010
_chemical_formula_moiety 'C22 H38 N10 O8'
_chemical_formula_sum 'C22 H38 N10 O8'
_chemical_formula_weight 570.62
_chemical_name_systematic
;

?

;
_space_group_IT_number 15
_symmetry_cell_setting monoclinic
_symmetry_space_group_name_Hall '-C 2yc'
_symmetry_space_group_name_H-M 'C 1 2/c 1'
_atom_sites_solution_hydrogens geom
_atom_sites_solution_primary direct
_atom_sites_solution_secondary difmap
_audit_creation_method SHELXL-97
_cell_angle_alpha 90.00
_cell_angle_beta 117.311(2)
_cell_angle_gamma 90.00
_cell_formula_units_Z 4
_cell_length_a 21.2840(8)
_cell_length_b 10.4088(4)
_cell_length_c 13.8485(5)
_cell_measurement_reflns_used 4102
_cell_measurement_temperature 173(2)
_cell_measurement_theta_max 64.54
_cell_measurement_theta_min 4.25
_cell_volume 2726.02(18)
_computing_cell_refinement 'Bruker SAINT'
_computing_data_collection 'Bruker APEX2'
_computing_data_reduction 'Bruker SAINT'
_computing_molecular_graphics 'Bruker SHELXTL'
_computing_publication_material 'Bruker SHELXTL'
_computing_structure_refinement 'SHELXL-97 (Sheldrick, 1997)'
_computing_structure_solution 'SHELXS-97 (Sheldrick, 1990)'
_diffrn_ambient_temperature 173(2)
_diffrn_measured_fraction_theta_full 0.944
_diffrn_measured_fraction_theta_max 0.944
_diffrn_measurement_device_type 'Bruker APEX-II CCD'
_diffrn_measurement_method '\f and \w scans'
_diffrn_radiation_monochromator graphite
_diffrn_radiation_source 'fine-focus sealed tube'
_diffrn_radiation_type CuK\a
_diffrn_radiation_wavelength 1.54178
_diffrn_reflns_av_R_equivalents 0.0345
_diffrn_reflns_av_sigmaI/netI 0.0223
_diffrn_reflns_limit_h_max 24
_diffrn_reflns_limit_h_min -23
_diffrn_reflns_limit_k_max 12
_diffrn_reflns_limit_k_min -12
_diffrn_reflns_limit_l_max 15
_diffrn_reflns_limit_l_min -16
_diffrn_reflns_number 11094
_diffrn_reflns_theta_full 65.10
_diffrn_reflns_theta_max 65.10
_diffrn_reflns_theta_min 4.68
_diffrn_standards_number 0
_exptl_absorpt_coefficient_mu 0.905
_exptl_absorpt_correction_T_max 0.9070
_exptl_absorpt_correction_T_min 0.7545
_exptl_absorpt_correction_type multi-scan
_exptl_absorpt_process_details SADABS
_exptl_crystal_colour colorless
_exptl_crystal_density_diffrn 1.390
_exptl_crystal_density_method 'not measured'
_exptl_crystal_description rod
_exptl_crystal_F_000 1216
_exptl_crystal_size_max 0.33
_exptl_crystal_size_mid 0.12
_exptl_crystal_size_min 0.11
_refine_diff_density_max 0.495
_refine_diff_density_min -0.486
_refine_diff_density_rms 0.053
_refine_ls_extinction_method none
_refine_ls_goodness_of_fit_ref 1.051
_refine_ls_hydrogen_treatment mixed
_refine_ls_matrix_type full
_refine_ls_number_parameters 207
_refine_ls_number_reflns 2200
_refine_ls_number_restraints 0
_refine_ls_restrained_S_all 1.051
_refine_ls_R_factor_all 0.0572
_refine_ls_R_factor_gt 0.0476
_refine_ls_shift/su_max 0.000
_refine_ls_shift/su_mean 0.000
_refine_ls_structure_factor_coef Fsqd
_refine_ls_weighting_details 'calc w=1/[\s^2^(Fo^2^)+(0.0660P)^2^+4.5728P] where P=(Fo^2^+2Fc^2^)/3'
_refine_ls_weighting_scheme calc
_refine_ls_wR_factor_gt 0.1248
_refine_ls_wR_factor_ref 0.1327
_reflns_number_gt 1843
_reflns_number_total 2200
_reflns_threshold_expression >2sigma(I)
_cod_data_source_file b910136e.txt
_cod_data_source_block 171504s
_cod_depositor_comments
;
The following automatic conversions were performed:

'_symmetry_cell_setting' value 'Monoclinic' changed to 'monoclinic'
according to /home/saulius/struct/CIF-dictionaries/cif_core.dic
dictionary named 'cif_core.dic' version 2.4.2 from 2011-04-26.

Automatic conversion script
Id: cif_fix_values 1891 2012-01-12 08:04:46Z andrius 
;
_cod_original_cell_volume 2726.01(18)
_cod_original_sg_symbol_H-M C2/c
_cod_database_code 7211544

loop_
_symmetry_equiv_pos_as_xyz
'x, y, z'
'-x, y, -z+1/2'
'x+1/2, y+1/2, z'
'-x+1/2, y+1/2, -z+1/2'
'-x, -y, -z'
'x, -y, z-1/2'
'-x+1/2, -y+1/2, -z'
'x+1/2, -y+1/2, z-1/2'

loop_
_atom_site_label
_atom_site_type_symbol
_atom_site_fract_x
_atom_site_fract_y
_atom_site_fract_z
_atom_site_U_iso_or_equiv
_atom_site_adp_type
_atom_site_occupancy
_atom_site_symmetry_multiplicity
_atom_site_calc_flag
_atom_site_refinement_flags
C1 C 0.07394(11) 0.9222(2) 0.22724(18) 0.0276(5) Uani 1 1 d .
C2 C 0.10770(11) 0.7587(2) 0.35962(18) 0.0273(5) Uani 1 1 d .
C3 C 0.08850(11) 0.6666(2) 0.28131(16) 0.0221(5) Uani 1 1 d .
H3 H 0.0929 0.5782 0.3005 0.026 Uiso 1 1 calc R
C4 C 0.06347(11) 0.7015(2) 0.17734(19) 0.0285(5) Uani 1 1 d .
C5 C 0.14605(14) 0.5863(3) 0.4959(2) 0.0387(6) Uani 1 1 d .
H5A H 0.1428 0.5335 0.4343 0.046 Uiso 1 1 calc R
H5B H 0.1072 0.5601 0.5122 0.046 Uiso 1 1 calc R
C6 C 0.21613(15) 0.5614(3) 0.5941(2) 0.0502(7) Uani 1 1 d .
H6A H 0.2183 0.4706 0.6167 0.060 Uiso 1 1 calc R
H6B H 0.2549 0.5759 0.5747 0.060 Uiso 1 1 calc R
C7 C 0.22637(17) 0.6478(4) 0.6873(2) 0.0622(9) Uani 1 1 d .
H7A H 0.2741 0.6342 0.7485 0.075 Uiso 1 1 calc R
H7B H 0.1911 0.6264 0.7128 0.075 Uiso 1 1 calc R
C8 C 0.21806(15) 0.7864(3) 0.6519(2) 0.0565(9) Uani 1 1 d .
H8A H 0.2570 0.8101 0.6351 0.068 Uiso 1 1 calc R
H8B H 0.2216 0.8417 0.7124 0.068 Uiso 1 1 calc R
C9 C 0.14794(14) 0.8107(3) 0.5529(2) 0.0406(6) Uani 1 1 d .
H9A H 0.1090 0.7999 0.5726 0.049 Uiso 1 1 calc R
H9B H 0.1466 0.9002 0.5278 0.049 Uiso 1 1 calc R
N1 N 0.06108(9) 0.82840(18) 0.15111(14) 0.0263(4) Uani 1 1 d .
N2 N 0.09737(11) 0.8879(2) 0.33273(17) 0.0389(5) Uani 1 1 d .
N3 N 0.13762(11) 0.72158(19) 0.46474(15) 0.0325(5) Uani 1 1 d .
N4 N 0.04135(12) 0.6180(2) 0.09554(19) 0.0368(5) Uani 1 1 d .
N5 N 0.06346(12) 1.0427(2) 0.1915(2) 0.0364(5) Uani 1 1 d .
O1 O 0.03810(8) 0.86309(15) 0.04340(12) 0.0280(4) Uani 1 1 d .
C1G C 0.14930(12) 0.7737(2) 0.94767(18) 0.0289(5) Uani 1 1 d .
C2G C 0.22000(12) 0.7396(2) 0.95672(18) 0.0304(5) Uani 1 1 d .
H2G H 0.2214 0.7005 0.8958 0.036 Uiso 1 1 calc R
O1G O 0.09550(8) 0.74620(17) 0.86078(13) 0.0353(4) Uani 1 1 d .
O2G O 0.14823(9) 0.82936(19) 1.02791(14) 0.0401(5) Uani 1 1 d .
O1W O 0.02756(10) 0.35363(16) 0.14807(14) 0.0346(4) Uani 1 1 d .
H1W H 0.0587(18) 0.343(3) 0.217(3) 0.060 Uiso 1 1 d .
H2W H -0.0126(19) 0.321(3) 0.145(3) 0.057 Uiso 1 1 d .
H3N H 0.0431(15) 1.053(3) 0.118(3) 0.042(8) Uiso 1 1 d .
H4N H 0.0708(14) 1.102(3) 0.236(2) 0.037(8) Uiso 1 1 d .
H1N H 0.0368(16) 0.537(3) 0.111(2) 0.052(9) Uiso 1 1 d .
H2N H 0.0201(16) 0.649(3) 0.024(3) 0.048(8) Uiso 1 1 d .
H1O H 0.0840(17) 0.844(3) 0.034(3) 0.063(9) Uiso 1 1 d .

loop_
_atom_site_aniso_label
_atom_site_aniso_U_11
_atom_site_aniso_U_22
_atom_site_aniso_U_33
_atom_site_aniso_U_23
_atom_site_aniso_U_13
_atom_site_aniso_U_12
C1 0.0248(11) 0.0356(13) 0.0257(12) -0.0017(10) 0.0143(10) -0.0022(10)
C2 0.0232(11) 0.0345(13) 0.0270(12) 0.0026(10) 0.0140(10) 0.0016(9)
C3 0.0268(11) 0.0233(11) 0.0174(11) 0.0038(9) 0.0113(9) 0.0033(9)
C4 0.0267(12) 0.0311(12) 0.0336(13) 0.0015(10) 0.0189(11) 0.0026(9)
C5 0.0423(14) 0.0399(14) 0.0320(14) 0.0049(11) 0.0153(12) -0.0003(11)
C6 0.0440(16) 0.0660(19) 0.0387(15) 0.0078(14) 0.0173(13) 0.0150(14)
C7 0.0500(17) 0.097(3) 0.0265(15) 0.0012(16) 0.0060(13) 0.0198(18)
C8 0.0415(16) 0.086(2) 0.0370(16) -0.0268(16) 0.0140(14) -0.0079(16)
C9 0.0452(15) 0.0496(16) 0.0300(14) -0.0107(12) 0.0197(12) -0.0023(12)
N1 0.0279(10) 0.0317(10) 0.0222(10) 0.0018(8) 0.0138(8) 0.0021(8)
N2 0.0371(12) 0.0461(13) 0.0342(12) 0.0018(10) 0.0170(10) -0.0023(10)
N3 0.0398(11) 0.0339(11) 0.0217(10) -0.0023(8) 0.0123(9) -0.0012(9)
N4 0.0485(13) 0.0296(12) 0.0358(13) 0.0013(10) 0.0223(11) -0.0005(10)
N5 0.0494(13) 0.0319(12) 0.0327(13) -0.0055(10) 0.0231(11) -0.0033(10)
O1 0.0294(8) 0.0363(9) 0.0199(8) 0.0033(7) 0.0128(7) 0.0030(7)
C1G 0.0282(12) 0.0355(13) 0.0247(12) 0.0034(10) 0.0137(11) -0.0011(10)
C2G 0.0309(12) 0.0411(13) 0.0225(11) -0.0015(10) 0.0151(9) -0.0007(10)
O1G 0.0253(9) 0.0510(11) 0.0265(9) -0.0006(8) 0.0093(8) -0.0019(7)
O2G 0.0287(9) 0.0630(12) 0.0317(9) -0.0112(9) 0.0166(7) -0.0009(8)
O1W 0.0368(10) 0.0392(10) 0.0282(9) 0.0024(8) 0.0153(8) -0.0036(8)

loop_
_atom_type_symbol
_atom_type_description
_atom_type_scat_dispersion_real
_atom_type_scat_dispersion_imag
_atom_type_scat_source
C C 0.0181 0.0091 'International Tables Vol C Tables 4.2.6.8 and 6.1.1.4'
H H 0.0000 0.0000 'International Tables Vol C Tables 4.2.6.8 and 6.1.1.4'
N N 0.0311 0.0180 'International Tables Vol C Tables 4.2.6.8 and 6.1.1.4'
O O 0.0492 0.0322 'International Tables Vol C Tables 4.2.6.8 and 6.1.1.4'

loop_
_geom_angle_atom_site_label_1
_geom_angle_atom_site_label_2
_geom_angle_atom_site_label_3
_geom_angle
_geom_angle_site_symmetry_1
N5 C1 N2 124.4(2) .
N5 C1 N1 116.5(2) .
N2 C1 N1 119.1(2) .
N3 C2 C3 118.5(2) .
N3 C2 N2 120.4(2) .
C3 C2 N2 121.1(2) .
C4 C3 C2 119.5(2) .
C4 C3 H3 120.3 .
C2 C3 H3 120.3 .
N4 C4 C3 123.4(2) .
N4 C4 N1 116.8(2) .
C3 C4 N1 119.9(2) .
N3 C5 C6 111.6(2) .
N3 C5 H5A 109.3 .
C6 C5 H5A 109.3 .
N3 C5 H5B 109.3 .
C6 C5 H5B 109.3 .
H5A C5 H5B 108.0 .
C7 C6 C5 111.4(2) .
C7 C6 H6A 109.4 .
C5 C6 H6A 109.4 .
C7 C6 H6B 109.4 .
C5 C6 H6B 109.4 .
H6A C6 H6B 108.0 .
C6 C7 C8 110.1(3) .
C6 C7 H7A 109.6 .
C8 C7 H7A 109.6 .
C6 C7 H7B 109.6 .
C8 C7 H7B 109.6 .
H7A C7 H7B 108.2 .
C7 C8 C9 112.0(3) .
C7 C8 H8A 109.2 .
C9 C8 H8A 109.2 .
C7 C8 H8B 109.2 .
C9 C8 H8B 109.2 .
H8A C8 H8B 107.9 .
N3 C9 C8 110.9(2) .
N3 C9 H9A 109.5 .
C8 C9 H9A 109.5 .
N3 C9 H9B 109.5 .
C8 C9 H9B 109.5 .
H9A C9 H9B 108.0 .
C4 N1 C1 121.01(19) .
C4 N1 O1 119.33(18) .
C1 N1 O1 119.32(18) .
C1 N2 C2 118.6(2) .
C2 N3 C5 121.9(2) .
C2 N3 C9 122.2(2) .
C5 N3 C9 114.4(2) .
C4 N4 H1N 117(2) .
C4 N4 H2N 119.0(18) .
H1N N4 H2N 122(3) .
C1 N5 H3N 116.3(18) .
C1 N5 H4N 118.8(19) .
H3N N5 H4N 124(3) .
N1 O1 H1O 101.2(17) .
O1G C1G O2G 124.8(2) .
O1G C1G C2G 117.8(2) .
O2G C1G C2G 117.3(2) .
C2G C2G C1G 124.1(3) 7_567
C2G C2G H2G 118.0 7_567
C1G C2G H2G 118.0 .
H1W O1W H2W 104(3) .

loop_
_geom_bond_atom_site_label_1
_geom_bond_atom_site_label_2
_geom_bond_distance
_geom_bond_site_symmetry_2
C1 N5 1.329(3) .
C1 N2 1.357(3) .
C1 N1 1.369(3) .
C2 N3 1.350(3) .
C2 C3 1.362(3) .
C2 N2 1.385(3) .
C3 C4 1.336(3) .
C3 H3 0.9500 .
C4 N4 1.331(3) .
C4 N1 1.365(3) .
C5 N3 1.460(3) .
C5 C6 1.510(4) .
C5 H5A 0.9900 .
C5 H5B 0.9900 .
C6 C7 1.506(4) .
C6 H6A 0.9900 .
C6 H6B 0.9900 .
C7 C8 1.508(5) .
C7 H7A 0.9900 .
C7 H7B 0.9900 .
C8 C9 1.514(4) .
C8 H8A 0.9900 .
C8 H8B 0.9900 .
C9 N3 1.467(3) .
C9 H9A 0.9900 .
C9 H9B 0.9900 .
N1 O1 1.388(2) .
N4 H1N 0.89(3) .
N4 H2N 0.94(3) .
N5 H3N 0.91(3) .
N5 H4N 0.84(3) .
O1 H1O 1.06(3) .
C1G O1G 1.256(3) .
C1G O2G 1.263(3) .
C1G C2G 1.494(3) .
C2G C2G 1.308(5) 7_567
C2G H2G 0.9500 .
O1W H1W 0.89(4) .
O1W H2W 0.90(4) .

loop_
_geom_hbond_atom_site_label_D
_geom_hbond_atom_site_label_H
_geom_hbond_atom_site_label_A
_geom_hbond_distance_DH
_geom_hbond_distance_HA
_geom_hbond_distance_DA
_geom_hbond_angle_DHA
_geom_hbond_site_symmetry_A
O1W H1W O1G 0.89(4) 2.00(4) 2.818(2) 152(3) 6_565
O1W H2W O1G 0.90(4) 1.87(4) 2.768(2) 179(3) 5_566
N5 H3N O1 0.91(3) 2.28(3) 3.124(3) 154(2) 5_575
N5 H4N O1G 0.84(3) 2.22(3) 3.054(3) 177(3) 6_575
N4 H1N O1W 0.89(3) 2.01(4) 2.895(3) 179(3) .
N4 H2N O1W 0.94(3) 2.12(3) 3.013(3) 159(3) 5_565
O1 H1O O2G 1.06(3) 1.41(3) 2.475(2) 174(3) 1_554

loop_
_geom_torsion_atom_site_label_1
_geom_torsion_atom_site_label_2
_geom_torsion_atom_site_label_3
_geom_torsion_atom_site_label_4
_geom_torsion
_geom_torsion_site_symmetry_4
N3 C2 C3 C4 -175.3(2) .
N2 C2 C3 C4 4.3(3) .
C2 C3 C4 N4 -177.7(2) .
C2 C3 C4 N1 3.7(3) .
N3 C5 C6 C7 54.1(3) .
C5 C6 C7 C8 -54.9(3) .
C6 C7 C8 C9 55.0(3) .
C7 C8 C9 N3 -53.4(3) .
N4 C4 N1 C1 171.5(2) .
C3 C4 N1 C1 -9.8(3) .
N4 C4 N1 O1 -1.7(3) .
C3 C4 N1 O1 176.99(18) .
N5 C1 N1 C4 -173.5(2) .
N2 C1 N1 C4 7.7(3) .
N5 C1 N1 O1 -0.3(3) .
N2 C1 N1 O1 -179.07(18) .
N5 C1 N2 C2 -178.4(2) .
N1 C1 N2 C2 0.2(3) .
N3 C2 N2 C1 173.3(2) .
C3 C2 N2 C1 -6.3(3) .
C3 C2 N3 C5 -3.6(3) .
N2 C2 N3 C5 176.8(2) .
C3 C2 N3 C9 -168.5(2) .
N2 C2 N3 C9 11.9(3) .
C6 C5 N3 C2 140.4(2) .
C6 C5 N3 C9 -53.6(3) .
C8 C9 N3 C2 -141.1(3) .
C8 C9 N3 C5 53.0(3) .
O1G C1G C2G C2G -178.5(3) 7_567
O2G C1G C2G C2G 2.2(4) 7_567
